data_4306113
loop_
_publ_author_name
'Shashank Mishra'
'Erwann Jeanneau'
'St\'ephane Daniele'
'Gilles Ledoux'
'Prakash N. Swamy'

_publ_contact_author_address
;Universit\'e Claude Bernard Lyon 1
IRCELYON
2 avenue A. Einstein
69626 Villeurbanne C\'edex
France.
;
_publ_contact_author_email mishrashashank74@rediffmail.com
_publ_contact_author_fax '(+33) 472445399'
_publ_contact_author_name 'Dr. Shashank Mishra'
_publ_contact_author_phone '(+33) 472445329'
_publ_section_title
;
Solid- and Solution Phase Transformations in Novel Hybrid Iodoplumbate
Derivatives Templated by Solvated Yttrium Complexes
;
_journal_name_full 'Inorganic Chemistry'
_journal_page_first 9333
_journal_page_last 9343
_journal_paper_doi 10.1021/ic8010376
_journal_volume 47
_journal_year 2008
_chemical_formula_moiety
;
2(C16 H48 O8 S8 Y), C4 H12 I16 O2 Pb5 S2
;
_chemical_formula_sum 'C36 H108 I16 O18 Pb5 S18 Y2'
_chemical_formula_weight 4650.71
_space_group_IT_number 2
_symmetry_cell_setting triclinic
_symmetry_space_group_name_Hall '-P 1'
_symmetry_space_group_name_H-M 'P -1'
_atom_sites_solution_hydrogens geom
_atom_sites_solution_primary direct
_audit_creation_date 08-02-25
_audit_creation_method CRYSTALS_ver_12.85
_cell_angle_alpha 96.1955(22)
_cell_angle_beta 97.8046(22)
_cell_angle_gamma 90.0863(19)
_cell_formula_units_Z 1
_cell_length_a 10.89030(40)
_cell_length_b 15.60060(40)
_cell_length_c 17.88100(59)
_cell_measurement_reflns_used 11479
_cell_measurement_temperature 150
_cell_measurement_theta_max 27.878
_cell_measurement_theta_min 0.679
_cell_volume 2991.77(17)
_computing_cell_refinement 'DENZO/SCALEPACK (Otwinowski & Minor, 1997)'
_computing_data_collection 'COLLECT (Nonius, 1997-2001).'
_computing_data_reduction 'DENZO/SCALEPACK (Otwinowski & Minor, 1997)'
_computing_molecular_graphics 'CAMERON (Watkin et al., 1996)'
_computing_publication_material 'CRYSTALS (Betteridge et al., 2003)'
_computing_structure_refinement 'CRYSTALS (Betteridge et al., 2003)'
_computing_structure_solution 'SIR97 (Altomare et al., 1999)'
_diffrn_ambient_temperature 150
_diffrn_measured_fraction_theta_full 0.986
_diffrn_measured_fraction_theta_max 0.840
_diffrn_measurement_device 'Nonius KappaCCD'
_diffrn_measurement_device_type Area
_diffrn_measurement_method '\f & \w scans'
_diffrn_radiation_monochromator graphite
_diffrn_radiation_type 'Mo K\a'
_diffrn_radiation_wavelength 0.71069
_diffrn_reflns_av_R_equivalents 0.100
_diffrn_reflns_limit_h_max 13
_diffrn_reflns_limit_h_min -13
_diffrn_reflns_limit_k_max 20
_diffrn_reflns_limit_k_min -19
_diffrn_reflns_limit_l_max 23
_diffrn_reflns_limit_l_min -23
_diffrn_reflns_number 22610
_diffrn_reflns_theta_full 25.035
_diffrn_reflns_theta_max 28.776
_diffrn_reflns_theta_min 1.156
_diffrn_standards_number 0
_exptl_absorpt_coefficient_mu 12.448
_exptl_absorpt_correction_T_max 0.47
_exptl_absorpt_correction_T_min 0.20
_exptl_absorpt_correction_type analytical
_exptl_absorpt_process_details
; 
 Analytical Absorption (De Meulenaer & Tompa, 1965) 
;
_exptl_crystal_colour yellow
_exptl_crystal_density_diffrn 2.581
_exptl_crystal_density_method 'not measured'
_exptl_crystal_description block
_exptl_crystal_F_000 2092
_exptl_crystal_size_max 0.11
_exptl_crystal_size_mid 0.08
_exptl_crystal_size_min 0.06
_refine_diff_density_max 3.97
_refine_diff_density_min -1.61
_refine_ls_extinction_coef 31(5)
_refine_ls_extinction_method 'Larson (1970), Equation 22'
_refine_ls_goodness_of_fit_ref 1.0989
_refine_ls_hydrogen_treatment noref
_refine_ls_matrix_type full
_refine_ls_number_parameters 440
_refine_ls_number_reflns 4582
_refine_ls_number_restraints 144
_refine_ls_R_factor_all 0.1768
_refine_ls_R_factor_gt 0.0575
_refine_ls_shift/su_max 0.005635
_refine_ls_structure_factor_coef F
_refine_ls_weighting_details
;
 Method, part 1, Chebychev polynomial, (Watkin, 1994, Prince, 1982) 
 [weight] = 1.0/[A~0~*T~0~(x)+A~1~*T~1~(x) ... +A~n-1~]*T~n-1~(x)] 
 where A~i~ are the Chebychev coefficients listed below and x= Fcalc/Fmax 
 Method = Robust Weighting (Prince, 1982) 
 W = [weight] * [1-(deltaF/6*sigmaF)^2^]^2^ 
 A~i~ are: 
 0.154 0.105 0.340E-01 
;
_refine_ls_weighting_scheme calc
_refine_ls_wR_factor_all 0.1951
_refine_ls_wR_factor_gt 0.0588
_refine_ls_wR_factor_ref 0.0588
_reflns_limit_h_max 13
_reflns_limit_h_min -13
_reflns_limit_k_max 20
_reflns_limit_k_min -20
_reflns_limit_l_max 23
_reflns_limit_l_min 0
_reflns_number_gt 4582
_reflns_number_total 13086
_reflns_threshold_expression I>3.0\s(I)
_oxford_diffrn_Wilson_B_factor 0.00
_oxford_diffrn_Wilson_scale 0.00
_oxford_refine_ls_r_factor_ref 0.0575
_oxford_refine_ls_scale 0.01721(4)
_oxford_reflns_number_all 13041
_oxford_reflns_threshold_expression_ref I>3.0\s(I)
_oxford_structure_analysis_title 'import in P -1'
_cod_data_source_file ic8010376_si_002_3.cif
_cod_data_source_block complex_2a
_cod_depositor_comments
;
The following automatic conversions were performed:
'_symmetry_cell_setting' value 'Triclinic' changed to 'triclinic'
according to '/home/saulius/struct/CIF-dictionaries/cif_core.dic'
dictionary named 'cif_core.dic' version 2.4.1 from 2010-06-29.

Automatic conversion script
Id: cif_fix_enum 1527 2010-12-29 10:47:43Z saulius 
;
_cod_original_cell_volume 2991.775(168)
_cod_original_sg_symbol_H-M 'P -1 '
_cod_database_code 4306113

loop_
_symmetry_equiv_pos_as_xyz
x,y,z
-x,-y,-z

loop_
_atom_site_label
_atom_site_type_symbol
_atom_site_fract_x
_atom_site_fract_y
_atom_site_fract_z
_atom_site_U_iso_or_equiv
_atom_site_occupancy
_atom_site_adp_type
_atom_site_refinement_flags_posn
_atom_site_refinement_flags_adp
_atom_site_refinement_flags_occupancy
_atom_site_disorder_assembly
_atom_site_disorder_group
_oxford_atom_site_special_shape
_atom_site_attached_hydrogens
C1 C -0.326(4) -0.246(3) -0.054(3) 0.1663 1.0000 Uani . U . . . . .
S1 S -0.2676(7) -0.1922(4) -0.1237(4) 0.0813 1.0000 Uani . U . . . . .
C2 C -0.200(4) -0.100(3) -0.071(3) 0.1695 1.0000 Uani . U . . . . .
O1 O -0.3791(14) -0.1633(10) -0.1717(9) 0.0752 1.0000 Uani . . . . . . .
C3 C -0.321(4) -0.481(3) -0.311(3) 0.1722 1.0000 Uani . U . . . . .
S2 S -0.2736(10) -0.3859(7) -0.2453(7) 0.1370 1.0000 Uani . U . . . . .
C4 C -0.121(5) -0.400(3) -0.248(3) 0.1735 1.0000 Uani . U . . . . .
O2 O -0.3259(16) -0.3172(9) -0.2795(9) 0.0816 1.0000 Uani . . . . . . .
C5 C -0.128(4) -0.049(3) -0.340(3) 0.1738 1.0000 Uani . U . . . . .
C6 C -0.310(4) 0.024(3) -0.274(3) 0.1743 1.0000 Uani . U . . . . .
O3 O -0.3169(16) -0.1390(10) -0.3163(10) 0.0863 1.0000 Uani . . . . . . .
C7 C -0.391(4) -0.344(3) -0.544(3) 0.1743 1.0000 Uani . U . . . . .
S4 S -0.3629(8) -0.2603(7) -0.4668(5) 0.1127 1.0000 Uani . U . . . . .
C8 C -0.409(4) -0.195(3) -0.526(3) 0.1694 1.0000 Uani . U . . . . .
O4 O -0.4569(14) -0.2790(10) -0.4172(8) 0.0726 1.0000 Uani . . . . . . .
C9 C -0.700(4) -0.049(3) -0.475(2) 0.1615 1.0000 Uani . U . . . . .
S5 S -0.6845(9) -0.0761(7) -0.3813(5) 0.1221 1.0000 Uani . U . . . . .
C10 C -0.665(4) 0.009(3) -0.336(2) 0.1554 1.0000 Uani . U . . . . .
O5 O -0.5641(16) -0.1162(11) -0.3659(9) 0.0850 1.0000 Uani . . . . . . .
C11 C -0.718(4) -0.393(3) -0.475(2) 0.1404 1.0000 Uani . U . . . . .
S6 S -0.7383(7) -0.2942(5) -0.4245(4) 0.0863 1.0000 Uani . U . . . . .
C12 C -0.897(3) -0.306(2) -0.406(2) 0.1308 1.0000 Uani . U . . . . .
O6 O -0.6617(14) -0.2954(11) -0.3466(9) 0.0809 1.0000 Uani . . . . . . .
C13 C -0.611(3) -0.026(2) -0.1110(19) 0.1242 1.0000 Uani . U . . . . .
S7 S -0.6482(6) -0.1341(4) -0.1458(4) 0.0725 1.0000 Uani . U . . . . .
C14 C -0.812(3) -0.129(2) -0.1500(19) 0.1293 1.0000 Uani . U . . . . .
O7 O -0.6276(14) -0.1385(9) -0.2272(8) 0.0700 1.0000 Uani . . . . . . .
C15 C -0.620(4) -0.386(3) -0.101(2) 0.1430 1.0000 Uani . U . . . . .
S8 S -0.6452(9) -0.3610(7) -0.1942(6) 0.1218 1.0000 Uani . U . . . . .
C16 C -0.656(4) -0.455(3) -0.236(2) 0.1588 1.0000 Uani . U . . . . .
O8 O -0.5338(15) -0.3147(12) -0.2071(10) 0.0927 1.0000 Uani . U . . . . .
C17 C -0.427(5) -0.324(4) 0.232(3) 0.1665 1.0000 Uani . U . . . . .
S9 S -0.4018(10) -0.2433(10) 0.2428(7) 0.1480 1.0000 Uani . U . . . . .
C18 C -0.355(4) -0.257(3) 0.147(2) 0.1713 1.0000 Uani . U . . . . .
O9 O -0.2896(18) -0.2473(15) 0.2995(12) 0.1198 1.0000 Uani . U . . . . .
Pb3 Pb 0.0000 -0.5000 0.0000 0.0555 1.0000 Uani S . . . . . .
I8 I -0.02479(16) -0.69194(10) 0.04896(10) 0.0769 1.0000 Uani . . . . . . .
Pb2 Pb 0.14578(8) -0.27122(5) 0.12182(5) 0.0550 1.0000 Uani . . . . . . .
I4 I -0.03690(19) -0.12097(11) 0.16723(12) 0.0943 1.0000 Uani . . . . . . .
I6 I 0.33596(17) -0.15084(11) 0.07174(11) 0.0844 1.0000 Uani . . . . . . .
I5 I -0.08055(17) -0.41000(11) 0.15210(10) 0.0846 1.0000 Uani . . . . . . .
I7 I 0.28063(16) -0.45865(10) 0.08269(10) 0.0749 1.0000 Uani . . . . . . .
Pb1 Pb -0.05068(8) -0.26774(6) 0.31085(5) 0.0625 1.0000 Uani . . . . . . .
I1 I -0.0383(2) -0.13980(12) 0.45265(11) 0.0967 1.0000 Uani . . . . . . .
I3 I 0.24372(16) -0.26793(11) 0.31223(11) 0.0818 1.0000 Uani . . . . . . .
I2 I -0.0608(2) -0.42781(11) 0.39250(11) 0.0929 1.0000 Uani . . . . . . .
Y16 Y -0.48249(18) -0.22097(12) -0.29092(11) 0.0453 1.0000 Uani . . . . . . .
S30 S -0.2897(16) -0.0571(10) -0.3432(9) 0.0956 0.5000 Uani . . . 1 2 . .
H163 H -0.5802 -0.4847 -0.2236 0.1830 1.0000 Uiso . . . . . . .
H131 H -0.5240 -0.0177 -0.1058 0.1405 1.0000 Uiso . . . . . . .
H132 H -0.6510 0.0093 -0.1462 0.1405 1.0000 Uiso . . . . . . .
H133 H -0.6394 -0.0140 -0.0634 0.1405 1.0000 Uiso . . . . . . .
H141 H -0.8463 -0.1850 -0.1680 0.1486 1.0000 Uiso . . . . . . .
H142 H -0.8435 -0.0891 -0.1836 0.1486 1.0000 Uiso . . . . . . .
H143 H -0.8318 -0.1124 -0.1007 0.1486 1.0000 Uiso . . . . . . .
H91 H -0.7068 -0.1000 -0.5090 0.1785 1.0000 Uiso . . . . . . .
H92 H -0.7721 -0.0154 -0.4841 0.1785 1.0000 Uiso . . . . . . .
H93 H -0.6292 -0.0162 -0.4819 0.1785 1.0000 Uiso . . . . . . .
H71 H -0.3694 -0.3971 -0.5267 0.1928 1.0000 Uiso . . . . . . .
H72 H -0.4769 -0.3443 -0.5642 0.1928 1.0000 Uiso . . . . . . .
H73 H -0.3434 -0.3324 -0.5830 0.1928 1.0000 Uiso . . . . . . .
H81 H -0.4066 -0.1381 -0.5020 0.1879 1.0000 Uiso . . . . . . .
H82 H -0.4923 -0.2108 -0.5472 0.1879 1.0000 Uiso . . . . . . .
H83 H -0.3588 -0.1988 -0.5659 0.1879 1.0000 Uiso . . . . . . .
H111 H -0.6373 -0.3949 -0.4889 0.1551 1.0000 Uiso . . . . . . .
H112 H -0.7782 -0.4003 -0.5183 0.1551 1.0000 Uiso . . . . . . .
H113 H -0.7278 -0.4369 -0.4430 0.1551 1.0000 Uiso . . . . . . .
H121 H -0.9191 -0.2544 -0.3773 0.1456 1.0000 Uiso . . . . . . .
H122 H -0.9502 -0.3161 -0.4515 0.1456 1.0000 Uiso . . . . . . .
H123 H -0.8999 -0.3528 -0.3762 0.1456 1.0000 Uiso . . . . . . .
H161 H -0.6695 -0.4518 -0.2892 0.1830 1.0000 Uiso . . . . . . .
H162 H -0.7221 -0.4855 -0.2212 0.1830 1.0000 Uiso . . . . . . .
H11 H -0.3644 -0.2988 -0.0775 0.1814 1.0000 Uiso . . . . . . .
H151 H -0.6405 -0.3369 -0.0676 0.1649 1.0000 Uiso . . . . . . .
H152 H -0.6689 -0.4334 -0.0957 0.1649 1.0000 Uiso . . . . . . .
H153 H -0.5342 -0.3976 -0.0876 0.1649 1.0000 Uiso . . . . . . .
H31 H -0.4084 -0.4860 -0.3185 0.1868 1.0000 Uiso . . . . . . .
H32 H -0.2853 -0.5299 -0.2907 0.1868 1.0000 Uiso . . . . . . .
H33 H -0.2926 -0.4755 -0.3588 0.1868 1.0000 Uiso . . . . . . .
H41 H -0.0790 -0.3549 -0.2163 0.1880 1.0000 Uiso . . . . . . .
H42 H -0.0983 -0.4541 -0.2306 0.1880 1.0000 Uiso . . . . . . .
H43 H -0.1057 -0.3997 -0.2987 0.1880 1.0000 Uiso . . . . . . .
H21 H -0.1657 -0.0666 -0.1042 0.1836 1.0000 Uiso . . . . . . .
H22 H -0.2616 -0.0700 -0.0478 0.1836 1.0000 Uiso . . . . . . .
H23 H -0.1365 -0.1170 -0.0338 0.1836 1.0000 Uiso . . . . . . .
H181 H -0.3257 -0.2045 0.1344 0.1955 1.0000 Uiso . . . . . . .
H12 H -0.3840 -0.2114 -0.0307 0.1814 1.0000 Uiso . . . . . . .
H13 H -0.2589 -0.2584 -0.0168 0.1814 1.0000 Uiso . . . . . . .
H171 H -0.4588 -0.3434 0.2747 0.1913 1.0000 Uiso . . . . . . .
H172 H -0.4882 -0.3339 0.1887 0.1913 1.0000 Uiso . . . . . . .
H173 H -0.3554 -0.3569 0.2231 0.1913 1.0000 Uiso . . . . . . .
H54 H -0.0726 -0.0960 -0.3502 0.2029 0.5000 Uiso . . . 1 1 . .
H182 H -0.4261 -0.2766 0.1110 0.1955 1.0000 Uiso . . . . . . .
H183 H -0.2933 -0.2996 0.1454 0.1955 1.0000 Uiso . . . . . . .
H64 H -0.3739 0.0231 -0.2410 0.2054 0.5000 Uiso . . . 1 1 . .
H65 H -0.3523 0.0344 -0.3234 0.2054 0.5000 Uiso . . . 1 1 . .
H66 H -0.2575 0.0729 -0.2554 0.2054 0.5000 Uiso . . . 1 1 . .
H55 H -0.1734 -0.0379 -0.3876 0.2029 0.5000 Uiso . . . 1 1 . .
H56 H -0.0786 0.0006 -0.3196 0.2029 0.5000 Uiso . . . 1 1 . .
S31 S -0.2259(13) -0.0756(9) -0.2784(8) 0.0756 0.5000 Uani . . . 1 1 . .
H61 H -0.3962 0.0287 -0.2693 0.1925 0.5000 Uiso . . . 1 2 . .
H62 H -0.2820 0.0778 -0.2878 0.1925 0.5000 Uiso . . . 1 2 . .
H63 H -0.2651 0.0127 -0.2276 0.1925 0.5000 Uiso . . . 1 2 . .
H51 H -0.1018 -0.0916 -0.3767 0.1897 0.5000 Uiso . . . 1 2 . .
H52 H -0.1051 0.0065 -0.3512 0.1897 0.5000 Uiso . . . 1 2 . .
H53 H -0.0883 -0.0586 -0.2910 0.1897 0.5000 Uiso . . . 1 2 . .
H101 H -0.6493 -0.0032 -0.2852 0.1829 1.0000 Uiso . . . . . . .
H102 H -0.7259 0.0423 -0.3486 0.1829 1.0000 Uiso . . . . . . .
H103 H -0.5851 0.0285 -0.3497 0.1829 1.0000 Uiso . . . . . . .

loop_
_atom_site_aniso_label
_atom_site_aniso_U_11
_atom_site_aniso_U_22
_atom_site_aniso_U_33
_atom_site_aniso_U_23
_atom_site_aniso_U_13
_atom_site_aniso_U_12
C1 0.175(19) 0.177(18) 0.144(18) 0.030(16) 0.001(16) -0.002(16)
S1 0.086(5) 0.086(4) 0.070(4) 0.011(3) 0.002(4) 0.015(4)
C2 0.178(17) 0.174(16) 0.150(16) 0.017(15) 0.000(14) -0.002(15)
O1 0.064(10) 0.090(11) 0.070(11) 0.016(9) -0.005(8) 0.012(8)
C3 0.179(15) 0.177(15) 0.154(15) 0.009(13) 0.010(13) -0.007(13)
S2 0.137(7) 0.121(6) 0.149(7) 0.014(6) 0.004(6) 0.036(5)
C4 0.178(14) 0.184(14) 0.154(13) 0.003(12) 0.018(12) -0.010(12)
O2 0.100(13) 0.068(10) 0.078(11) 0.016(8) 0.008(10) 0.053(9)
C5 0.178(14) 0.185(14) 0.154(13) 0.002(12) 0.020(11) -0.015(12)
C6 0.179(14) 0.186(13) 0.154(13) 0.002(12) 0.020(11) -0.017(12)
O3 0.098(13) 0.072(11) 0.089(13) 0.000(9) 0.021(11) -0.026(10)
C7 0.179(14) 0.188(13) 0.152(13) 0.002(12) 0.020(11) -0.017(12)
S4 0.102(5) 0.165(7) 0.077(5) 0.020(5) 0.030(4) 0.001(5)
C8 0.176(14) 0.187(14) 0.141(13) 0.007(12) 0.016(12) -0.019(12)
O4 0.079(11) 0.094(11) 0.047(9) 0.003(8) 0.020(8) -0.009(9)
C9 0.169(13) 0.183(14) 0.128(13) 0.011(12) 0.009(12) -0.023(12)
S5 0.130(6) 0.144(6) 0.096(5) 0.031(5) 0.017(4) 0.041(5)
C10 0.162(13) 0.180(14) 0.118(12) 0.006(12) 0.003(11) -0.032(12)
O5 0.094(13) 0.106(12) 0.064(10) 0.057(10) 0.004(9) 0.055(10)
C11 0.142(13) 0.167(13) 0.107(12) -0.002(11) 0.012(11) -0.029(12)
S6 0.091(4) 0.092(4) 0.076(4) 0.022(3) -0.002(4) -0.015(3)
C12 0.128(12) 0.159(13) 0.101(12) -0.003(11) 0.017(11) -0.023(11)
O6 0.068(11) 0.105(12) 0.069(11) 0.013(10) 0.006(9) -0.006(9)
C13 0.126(12) 0.156(13) 0.092(11) 0.008(11) 0.027(10) -0.018(11)
S7 0.080(4) 0.073(3) 0.070(4) 0.015(3) 0.024(3) 0.014(3)
C14 0.130(13) 0.166(14) 0.099(12) 0.018(11) 0.036(11) -0.009(12)
O7 0.081(11) 0.077(10) 0.054(9) 0.017(8) 0.010(8) 0.038(8)
C15 0.148(14) 0.181(15) 0.108(13) 0.029(12) 0.037(11) -0.003(13)
S8 0.114(5) 0.154(6) 0.106(5) 0.047(5) 0.018(4) -0.020(5)
C16 0.167(15) 0.197(16) 0.120(14) 0.033(13) 0.035(12) 0.002(14)
O8 0.071(9) 0.133(12) 0.083(11) 0.045(9) 0.018(8) -0.026(9)
C17 0.175(17) 0.207(18) 0.125(15) 0.036(15) 0.033(14) 0.011(15)
S9 0.103(6) 0.209(8) 0.127(7) 0.026(7) -0.010(6) 0.004(6)
C18 0.179(19) 0.22(2) 0.125(17) 0.039(16) 0.033(16) 0.016(17)
O9 0.086(10) 0.172(13) 0.102(11) 0.036(10) -0.001(9) -0.015(10)
Pb3 0.0669(8) 0.0479(6) 0.0513(8) -0.0017(5) 0.0123(6) -0.0041(6)
I8 0.0877(12) 0.0667(10) 0.0732(11) 0.0184(8) -0.0088(9) -0.0044(8)
Pb2 0.0578(6) 0.0504(5) 0.0569(6) 0.0047(4) 0.0091(4) -0.0023(4)
I4 0.1015(14) 0.0767(11) 0.0992(15) 0.0010(10) 0.0001(11) 0.0314(10)
I6 0.0783(12) 0.0815(11) 0.0966(14) 0.0255(10) 0.0105(10) -0.0176(9)
I5 0.0973(13) 0.0820(11) 0.0759(12) -0.0217(9) 0.0412(10) -0.0301(10)
I7 0.0710(11) 0.0782(10) 0.0778(11) 0.0179(9) 0.0108(9) 0.0162(8)
Pb1 0.0607(6) 0.0713(6) 0.0545(6) -0.0001(4) 0.0093(4) 0.0025(4)
I1 0.1252(16) 0.0813(11) 0.0763(12) -0.0170(9) 0.0074(11) 0.0278(11)
I3 0.0677(11) 0.0827(11) 0.0944(13) 0.0145(10) 0.0050(9) 0.0031(9)
I2 0.1247(16) 0.0763(11) 0.0784(13) 0.0051(9) 0.0189(11) -0.0291(11)
Y16 0.0492(12) 0.0458(11) 0.0423(12) 0.0091(9) 0.0079(9) 0.0023(9)
S30 0.111(12) 0.094(10) 0.081(11) 0.009(9) 0.011(10) -0.047(9)
S31 0.074(9) 0.083(9) 0.069(9) 0.006(7) 0.007(7) -0.020(7)

loop_
_atom_type_symbol
_atom_type_scat_dispersion_real
_atom_type_scat_dispersion_imag
_atom_type_scat_Cromer_Mann_a1
_atom_type_scat_Cromer_Mann_b1
_atom_type_scat_Cromer_Mann_a2
_atom_type_scat_Cromer_Mann_b2
_atom_type_scat_Cromer_Mann_a3
_atom_type_scat_Cromer_Mann_b3
_atom_type_scat_Cromer_Mann_a4
_atom_type_scat_Cromer_Mann_b4
_atom_type_scat_Cromer_Mann_c
_atom_type_scat_source
C 0.0033 0.0016 2.3100 20.8439 1.0200 10.2075 1.5886 0.5687 0.8650 51.6512 0.2156 'International Tables Vol C 4.2.6.8 and 6.1.1.4'
H 0.0000 0.0000 0.4930 10.5109 0.3229 26.1257 0.1402 3.1424 0.0408 57.7998 0.0030 'International Tables Vol C 4.2.6.8 and 6.1.1.4'
O 0.0106 0.0060 3.0485 13.2771 2.2868 5.7011 1.5463 0.3239 0.8670 32.9089 0.2508 'International Tables Vol C 4.2.6.8 and 6.1.1.4'
S 0.1246 0.1234 6.9053 1.4679 5.2034 22.2151 1.4379 0.2536 1.5863 56.1720 0.8669 'International Tables Vol C 4.2.6.8 and 6.1.1.4'
Y -2.7962 3.5667 17.7760 1.4029 10.2946 12.8006 5.7263 0.1256 3.2659 104.3540 1.9121 'International Tables Vol C 4.2.6.8 and 6.1.1.4'
I -0.4742 1.8119 20.1472 4.3470 18.9949 0.3814 7.5138 27.7660 2.2735 66.8776 4.0712 'International Tables Vol C 4.2.6.8 and 6.1.1.4'
Pb -3.3944 10.1111 31.0617 0.6902 13.0637 2.3576 18.4420 8.6180 5.9696 47.2579 13.4118 'International Tables Vol C 4.2.6.8 and 6.1.1.4'

loop_
_geom_angle_atom_site_label_1
_geom_angle_site_symmetry_1
_geom_angle_atom_site_label_2
_geom_angle_site_symmetry_2
_geom_angle_atom_site_label_3
_geom_angle_site_symmetry_3
_geom_angle
_geom_angle_publ_flag
S1 . C1 . H11 . 108.3 no
S1 . C1 . H12 . 109.7 no
H11 . C1 . H12 . 110.3 no
S1 . C1 . H13 . 108.7 no
H11 . C1 . H13 . 109.6 no
H12 . C1 . H13 . 110.3 no
C1 . S1 . C2 . 102(2) yes
C1 . S1 . O1 . 105.2(16) yes
C2 . S1 . O1 . 106.2(17) yes
S1 . C2 . H21 . 108.5 no
S1 . C2 . H22 . 108.6 no
H21 . C2 . H22 . 111.1 no
S1 . C2 . H23 . 108.6 no
H21 . C2 . H23 . 109.5 no
H22 . C2 . H23 . 110.5 no
S1 . O1 . Y16 . 131.5(9) yes
S2 . C3 . H31 . 109.3 no
S2 . C3 . H32 . 108.8 no
H31 . C3 . H32 . 110.9 no
S2 . C3 . H33 . 109.3 no
H31 . C3 . H33 . 109.3 no
H32 . C3 . H33 . 109.3 no
C3 . S2 . C4 . 95(2) yes
C3 . S2 . O2 . 105.7(18) yes
C4 . S2 . O2 . 116(2) yes
S2 . C4 . H41 . 107.3 no
S2 . C4 . H42 . 108.6 no
H41 . C4 . H42 . 110.4 no
S2 . C4 . H43 . 108.7 no
H41 . C4 . H43 . 111.9 no
H42 . C4 . H43 . 109.8 no
S2 . O2 . Y16 . 148.5(12) yes
H54 . C5 . H55 . 107.6 no
H54 . C5 . H56 . 108.0 no
H55 . C5 . H56 . 109.1 no
H54 . C5 . S31 . 110.0 no
H55 . C5 . S31 . 110.8 no
H56 . C5 . S31 . 111.2 no
S30 . C5 . H51 . 109.0 no
S30 . C5 . H52 . 110.2 no
H51 . C5 . H52 . 109.6 no
S30 . C5 . H53 . 109.5 no
H51 . C5 . H53 . 108.9 no
H52 . C5 . H53 . 109.6 no
H64 . C6 . H65 . 106.5 no
H64 . C6 . H66 . 107.6 no
H65 . C6 . H66 . 107.8 no
H64 . C6 . S31 . 111.2 no
H65 . C6 . S31 . 111.4 no
H66 . C6 . S31 . 112.1 no
S30 . C6 . H61 . 109.4 no
S30 . C6 . H62 . 109.5 no
H61 . C6 . H62 . 108.8 no
S30 . C6 . H63 . 109.4 no
H61 . C6 . H63 . 110.1 no
H62 . C6 . H63 . 109.7 no
Y16 . O3 . S31 . 140.1(12) yes
Y16 . O3 . S30 . 141.2(13) yes
S4 . C7 . H71 . 109.8 no
S4 . C7 . H72 . 109.0 no
H71 . C7 . H72 . 109.7 no
S4 . C7 . H73 . 109.8 no
H71 . C7 . H73 . 110.1 no
H72 . C7 . H73 . 108.5 no
C7 . S4 . C8 . 87(2) yes
C7 . S4 . O4 . 103.3(17) yes
C8 . S4 . O4 . 113.4(19) yes
S4 . C8 . H81 . 110.3 no
S4 . C8 . H82 . 107.9 no
H81 . C8 . H82 . 109.7 no
S4 . C8 . H83 . 110.1 no
H81 . C8 . H83 . 109.6 no
H82 . C8 . H83 . 109.1 no
S4 . O4 . Y16 . 131.4(9) yes
S5 . C9 . H91 . 108.8 no
S5 . C9 . H92 . 108.9 no
H91 . C9 . H92 . 109.8 no
S5 . C9 . H93 . 109.7 no
H91 . C9 . H93 . 109.8 no
H92 . C9 . H93 . 109.7 no
C9 . S5 . C10 . 102(2) yes
C9 . S5 . O5 . 107.4(17) yes
C10 . S5 . O5 . 103(2) yes
S5 . C10 . H101 . 105.1 no
S5 . C10 . H102 . 110.3 no
H101 . C10 . H102 . 118.3 no
S5 . C10 . H103 . 102.3 no
H101 . C10 . H103 . 106.2 no
H102 . C10 . H103 . 113.2 no
S5 . O5 . Y16 . 135.7(11) yes
S6 . C11 . H111 . 109.0 no
S6 . C11 . H112 . 108.7 no
H111 . C11 . H112 . 110.2 no
S6 . C11 . H113 . 108.5 no
H111 . C11 . H113 . 110.1 no
H112 . C11 . H113 . 110.3 no
C11 . S6 . C12 . 101.0(17) yes
C11 . S6 . O6 . 106.3(15) yes
C12 . S6 . O6 . 103.6(14) yes
S6 . C12 . H121 . 108.9 no
S6 . C12 . H122 . 109.7 no
H121 . C12 . H122 . 110.7 no
S6 . C12 . H123 . 107.5 no
H121 . C12 . H123 . 109.6 no
H122 . C12 . H123 . 110.3 no
S6 . O6 . Y16 . 131.5(10) yes
S7 . C13 . H131 . 109.3 no
S7 . C13 . H132 . 108.0 no
H131 . C13 . H132 . 110.0 no
S7 . C13 . H133 . 109.0 no
H131 . C13 . H133 . 110.1 no
H132 . C13 . H133 . 110.3 no
C13 . S7 . C14 . 98.7(17) yes
C13 . S7 . O7 . 103.2(13) yes
C14 . S7 . O7 . 103.8(13) yes
S7 . C14 . H141 . 108.5 no
S7 . C14 . H142 . 109.7 no
H141 . C14 . H142 . 109.7 no
S7 . C14 . H143 . 109.0 no
H141 . C14 . H143 . 109.8 no
H142 . C14 . H143 . 110.2 no
S7 . O7 . Y16 . 129.0(8) yes
S8 . C15 . H151 . 109.5 no
S8 . C15 . H152 . 109.7 no
H151 . C15 . H152 . 109.9 no
S8 . C15 . H153 . 109.3 no
H151 . C15 . H153 . 108.3 no
H152 . C15 . H153 . 110.2 no
C15 . S8 . C16 . 99(2) yes
C15 . S8 . O8 . 106.7(16) yes
C16 . S8 . O8 . 112.6(19) yes
S8 . C16 . H163 . 109.3 no
S8 . C16 . H161 . 109.4 no
H163 . C16 . H161 . 108.8 no
S8 . C16 . H162 . 110.5 no
H163 . C16 . H162 . 108.3 no
H161 . C16 . H162 . 110.5 no
S8 . O8 . Y16 . 137.1(11) yes
S9 . C17 . H171 . 111.5 no
S9 . C17 . H172 . 107.4 no
H171 . C17 . H172 . 109.6 no
S9 . C17 . H173 . 110.8 no
H171 . C17 . H173 . 108.7 no
H172 . C17 . H173 . 108.8 no
C17 . S9 . C18 . 86(3) yes
C17 . S9 . O9 . 97(3) yes
C18 . S9 . O9 . 108.6(18) yes
S9 . C18 . H181 . 110.5 no
S9 . C18 . H182 . 108.0 no
H181 . C18 . H182 . 109.7 no
S9 . C18 . H183 . 108.6 no
H181 . C18 . H183 . 111.4 no
H182 . C18 . H183 . 108.5 no
S9 . O9 . Pb1 . 142.1(13) yes
I5 2_545 Pb3 . I8 2_545 93.60(6) yes
I5 2_545 Pb3 . I8 . 86.40(6) yes
I8 2_545 Pb3 . I8 . 179.996 yes
I5 2_545 Pb3 . I5 . 179.996 yes
I8 2_545 Pb3 . I5 . 86.40(5) yes
I8 . Pb3 . I5 . 93.60(5) yes
I5 2_545 Pb3 . I7 . 94.90(5) yes
I8 2_545 Pb3 . I7 . 82.64(5) yes
I8 . Pb3 . I7 . 97.36(5) yes
I5 . Pb3 . I7 . 85.10(5) yes
I4 . Pb2 . I6 . 95.00(6) yes
I4 . Pb2 . I5 . 86.09(6) yes
I6 . Pb2 . I5 . 172.30(6) yes
I4 . Pb2 . I7 . 165.98(6) yes
I6 . Pb2 . I7 . 98.91(6) yes
I5 . Pb2 . I7 . 79.89(6) yes
I4 . Pb2 . I3 . 86.34(6) yes
I6 . Pb2 . I3 . 102.39(6) yes
I5 . Pb2 . I3 . 85.28(6) yes
I7 . Pb2 . I3 . 92.32(5) yes
Pb2 . I4 . Pb1 . 76.39(5) yes
Pb3 . I5 . Pb2 . 78.63(4) yes
Pb3 . I5 . Pb1 . 154.97(6) yes
Pb2 . I5 . Pb1 . 77.00(4) yes
Pb2 . I7 . Pb3 . 78.81(5) yes
O9 . Pb1 . I5 . 91.7(5) yes
O9 . Pb1 . I4 . 89.3(5) yes
I5 . Pb1 . I4 . 79.76(5) yes
O9 . Pb1 . I1 . 85.4(5) yes
I5 . Pb1 . I1 . 177.05(6) yes
I4 . Pb1 . I1 . 100.42(6) yes
O9 . Pb1 . I2 . 93.0(5) yes
I5 . Pb1 . I2 . 84.20(6) yes
I4 . Pb1 . I2 . 163.85(5) yes
I1 . Pb1 . I2 . 95.70(7) yes
O9 . Pb1 . I3 . 171.6(5) yes
I5 . Pb1 . I3 . 89.23(6) yes
I4 . Pb1 . I3 . 82.55(6) yes
I1 . Pb1 . I3 . 93.71(6) yes
I2 . Pb1 . I3 . 95.47(6) yes
Pb1 . I3 . Pb2 . 79.39(5) yes
O4 . Y16 . O7 . 139.0(5) yes
O4 . Y16 . O1 . 145.0(5) yes
O7 . Y16 . O1 . 72.5(5) yes
O4 . Y16 . O3 . 77.5(6) yes
O7 . Y16 . O3 . 113.4(6) yes
O1 . Y16 . O3 . 74.1(6) yes
O4 . Y16 . O5 . 76.0(6) yes
O7 . Y16 . O5 . 70.7(5) yes
O1 . Y16 . O5 . 113.3(6) yes
O3 . Y16 . O5 . 72.5(6) yes
O4 . Y16 . O8 . 118.5(6) yes
O7 . Y16 . O8 . 78.6(6) yes
O1 . Y16 . O8 . 75.5(6) yes
O3 . Y16 . O8 . 141.5(6) yes
O5 . Y16 . O8 . 142.7(6) yes
O4 . Y16 . O6 . 70.9(5) yes
O7 . Y16 . O6 . 81.4(6) yes
O1 . Y16 . O6 . 141.7(6) yes
O3 . Y16 . O6 . 143.5(6) yes
O5 . Y16 . O6 . 82.5(6) yes
O4 . Y16 . O2 . 73.5(6) yes
O7 . Y16 . O2 . 145.8(6) yes
O1 . Y16 . O2 . 81.4(5) yes
O3 . Y16 . O2 . 78.9(6) yes
O5 . Y16 . O2 . 141.9(6) yes
O8 . Y16 . O6 . 72.2(6) yes
O8 . Y16 . O2 . 73.6(6) yes
O6 . Y16 . O2 . 108.1(6) yes
C5 . S30 . C6 . 99(2) yes
C5 . S30 . O3 . 107(2) yes
C6 . S30 . O3 . 109(2) yes
C6 . S31 . C5 . 97(2) yes
C6 . S31 . O3 . 104.0(18) yes
C5 . S31 . O3 . 110.1(18) yes

loop_
_geom_bond_atom_site_label_1
_geom_bond_site_symmetry_1
_geom_bond_atom_site_label_2
_geom_bond_site_symmetry_2
_geom_bond_distance
_geom_bond_publ_flag
C1 . S1 . 1.77(5) yes
C1 . H11 . 0.949 no
C1 . H12 . 0.941 no
C1 . H13 . 0.949 no
S1 . C2 . 1.73(4) yes
S1 . O1 . 1.490(16) yes
C2 . H21 . 0.946 no
C2 . H22 . 0.935 no
C2 . H23 . 0.954 no
O1 . Y16 . 2.357(16) yes
C3 . S2 . 1.82(4) yes
C3 . H31 . 0.942 no
C3 . H32 . 0.941 no
C3 . H33 . 0.960 no
S2 . C4 . 1.68(5) yes
S2 . O2 . 1.377(16) yes
C4 . H41 . 0.933 no
C4 . H42 . 0.957 no
C4 . H43 . 0.939 no
O2 . Y16 . 2.276(13) yes
C5 . H54 . 0.968 no
C5 . H55 . 0.955 no
C5 . H56 . 0.949 no
C5 . S31 . 1.72(5) yes
C5 . S30 . 1.76(5) yes
C5 . H51 . 0.954 no
C5 . H52 . 0.945 no
C5 . H53 . 0.953 no
C6 . H64 . 0.970 no
C6 . H65 . 0.966 no
C6 . H66 . 0.953 no
C6 . S31 . 1.81(5) yes
C6 . S30 . 1.71(5) yes
C6 . H61 . 0.951 no
C6 . H62 . 0.957 no
C6 . H63 . 0.941 no
O3 . Y16 . 2.332(16) yes
O3 . S31 . 1.445(19) yes
O3 . Y16 . 2.332(16) yes
O3 . S30 . 1.46(2) yes
C7 . S4 . 1.78(4) yes
C7 . H71 . 0.939 no
C7 . H72 . 0.958 no
C7 . H73 . 0.954 no
S4 . C8 . 1.58(5) yes
S4 . O4 . 1.491(16) yes
C8 . H81 . 0.946 no
C8 . H82 . 0.951 no
C8 . H83 . 0.953 no
O4 . Y16 . 2.392(14) yes
C9 . S5 . 1.76(4) yes
C9 . H91 . 0.948 no
C9 . H92 . 0.948 no
C9 . H93 . 0.948 no
S5 . C10 . 1.47(4) yes
S5 . O5 . 1.460(16) yes
C10 . H101 . 0.945 no
C10 . H102 . 0.862 no
C10 . H103 . 0.995 no
O5 . Y16 . 2.326(13) yes
C11 . S6 . 1.73(4) yes
C11 . H111 . 0.947 no
C11 . H112 . 0.945 no
C11 . H113 . 0.946 no
S6 . C12 . 1.82(4) yes
S6 . O6 . 1.524(17) yes
C12 . H121 . 0.947 no
C12 . H122 . 0.939 no
C12 . H123 . 0.951 no
O6 . Y16 . 2.316(16) yes
C13 . S7 . 1.76(4) yes
C13 . H131 . 0.948 no
C13 . H132 . 0.945 no
C13 . H133 . 0.945 no
S7 . C14 . 1.78(4) yes
S7 . O7 . 1.497(15) yes
C14 . H141 . 0.951 no
C14 . H142 . 0.946 no
C14 . H143 . 0.946 no
O7 . Y16 . 2.373(13) yes
C15 . S8 . 1.74(4) yes
C15 . H151 . 0.958 no
C15 . H152 . 0.936 no
C15 . H153 . 0.955 no
S8 . C16 . 1.57(5) yes
S8 . O8 . 1.469(17) yes
C16 . H163 . 0.967 no
C16 . H161 . 0.941 no
C16 . H162 . 0.947 no
O8 . Y16 . 2.322(16) yes
C17 . S9 . 1.28(5) yes
C17 . H171 . 0.950 no
C17 . H172 . 0.949 no
C17 . H173 . 0.959 no
S9 . C18 . 1.85(4) yes
S9 . O9 . 1.48(2) yes
C18 . H181 . 0.932 no
C18 . H182 . 0.965 no
C18 . H183 . 0.946 no
O9 . Pb1 . 2.60(2) yes
Pb3 . I5 2_545 3.1567(17) yes
Pb3 . I8 2_545 3.2302(18) yes
Pb3 . I8 . 3.2302(18) yes
Pb3 . I5 . 3.1567(17) yes
Pb3 . I7 . 3.241(2) yes
Pb2 . I4 . 3.186(2) yes
Pb2 . I6 . 3.078(2) yes
Pb2 . I5 . 3.414(2) yes
Pb2 . I7 . 3.324(2) yes
Pb2 . I3 . 3.422(2) yes
I4 . Pb1 . 3.638(2) yes
I5 . Pb1 . 3.3878(19) yes
Pb1 . I1 . 3.0406(19) yes
Pb1 . I2 . 3.035(2) yes
Pb1 . I3 . 3.203(2) yes

loop_
_geom_hbond_atom_site_label_D
_geom_hbond_site_symmetry_D
_geom_hbond_atom_site_label_H
_geom_hbond_site_symmetry_H
_geom_hbond_atom_site_label_A
_geom_hbond_site_symmetry_A
_geom_hbond_angle_DHA
_geom_hbond_distance_DH
_geom_hbond_distance_HA
_geom_hbond_distance_DA
_geom_hbond_publ_flag
C10 . H101 . O7 . 132 0.94 2.45 3.16(6) yes
